data_7203461
loop_
_publ_author_name
'Carlucci, Lucia'
'Ciani, Gianfranco'
'Proserpio, Davide M.'
'Porta, Francesca'

_publ_section_title
;
 New metal?organic frameworks and supramolecular arrays assembled with
 the bent ditopic ligand 4,4-diaminodiphenylmethane
;
_journal_issue 9
_journal_name_full CrystEngComm
_journal_page_first 696
_journal_paper_doi 10.1039/b606482e
_journal_volume 8
_journal_year 2006
_chemical_formula_sum 'C26 H32 N6 Ni O8'
_chemical_formula_weight 615.29
_space_group_IT_number 2
_symmetry_cell_setting triclinic
_symmetry_Int_Tables_number 2
_symmetry_space_group_name_Hall '-P 1'
_symmetry_space_group_name_H-M 'P -1'
_atom_sites_solution_hydrogens geom
_atom_sites_solution_primary direct
_atom_sites_solution_secondary difmap
_cell_angle_alpha 105.58(4)
_cell_angle_beta 98.08(4)
_cell_angle_gamma 105.89(4)
_cell_formula_units_Z 1
_cell_length_a 5.837(3)
_cell_length_b 9.424(5)
_cell_length_c 13.329(5)
_cell_measurement_reflns_used 25
_cell_measurement_temperature 293(2)
_cell_measurement_theta_max 12
_cell_measurement_theta_min 7
_cell_volume 660.9(6)
_computing_molecular_graphics Topos
_computing_structure_refinement 'SHELXL-97 (Sheldrick, 1997)'
_computing_structure_solution SIR97
_diffrn_ambient_temperature 293(2)
_diffrn_measured_fraction_theta_full 0.999
_diffrn_measured_fraction_theta_max 0.999
_diffrn_measurement_device CAD4
_diffrn_measurement_method omega-scan
_diffrn_radiation_monochromator graphite
_diffrn_radiation_source 'fine-focus sealed tube'
_diffrn_radiation_type MoK\a
_diffrn_radiation_wavelength 0.71073
_diffrn_reflns_av_R_equivalents 0.0000
_diffrn_reflns_av_sigmaI/netI 0.0461
_diffrn_reflns_limit_h_max 6
_diffrn_reflns_limit_h_min -6
_diffrn_reflns_limit_k_max 10
_diffrn_reflns_limit_k_min -10
_diffrn_reflns_limit_l_max 15
_diffrn_reflns_limit_l_min 0
_diffrn_reflns_number 2069
_diffrn_reflns_theta_full 23.97
_diffrn_reflns_theta_max 23.97
_diffrn_reflns_theta_min 3.26
_diffrn_standards_decay_% 3
_diffrn_standards_interval_time 2h
_diffrn_standards_number 3
_exptl_absorpt_coefficient_mu 0.797
_exptl_absorpt_correction_T_max 1.00
_exptl_absorpt_correction_T_min 0.91
_exptl_absorpt_correction_type psi-scan
_exptl_crystal_colour colourless
_exptl_crystal_density_diffrn 1.546
_exptl_crystal_density_method 'not measured'
_exptl_crystal_description column
_exptl_crystal_F_000 322
_exptl_crystal_size_max 0.22
_exptl_crystal_size_mid 0.08
_exptl_crystal_size_min 0.08
_refine_diff_density_max 0.490
_refine_diff_density_min -0.563
_refine_diff_density_rms 0.071
_refine_ls_extinction_method none
_refine_ls_goodness_of_fit_all 1.020
_refine_ls_hydrogen_treatment constr
_refine_ls_matrix_type full
_refine_ls_number_parameters 193
_refine_ls_number_reflns 2067
_refine_ls_number_restraints 5
_refine_ls_restrained_S_all 1.025
_refine_ls_R_factor_all 0.0743
_refine_ls_R_factor_obs 0.0405
_refine_ls_shift/su_max 0.001
_refine_ls_shift/su_mean 0.000
_refine_ls_structure_factor_coef Fsqd
_refine_ls_weighting_details 'calc w=1/[\s^2^(Fo^2^)+(0.0755P)^2^+0.0000P] where P=(Fo^2^+2Fc^2^)/3'
_refine_ls_weighting_scheme calc
_refine_ls_wR_factor_all 0.1122
_refine_ls_wR_factor_obs 0.1012
_reflns_number_observed 1581
_reflns_number_total 2069
_reflns_observed_criterion >2sigma(I)
_cod_data_source_file b606482e.txt
_cod_data_source_block 6
_cod_depositor_comments
;
The following automatic conversions were performed:
'_symmetry_cell_setting' value 'Triclinic' changed to 'triclinic'
according to '/home/saulius/struct/CIF-dictionaries/cif_core.dic'
dictionary named 'cif_core.dic' version 2.4.1 from 2010-06-29.

Automatic conversion script
Id: cif_fix_enum 1527 2010-12-29 10:47:43Z saulius 
;
_cod_original_cell_volume 660.9(5)
_cod_original_sg_symbol_H-M P-1
_cod_database_code 7203461
_exptl_absorpt_correction_nazim 3
_diffrn_measurement_domega 1.1+0.35tg(theta)
_diffrn_measurement_rtime 60

loop_
_symmetry_equiv_pos_as_xyz
'x, y, z'
'-x, -y, -z'

loop_
_atom_site_label
_atom_site_type_symbol
_atom_site_fract_x
_atom_site_fract_y
_atom_site_fract_z
_atom_site_U_iso_or_equiv
_atom_site_adp_type
_atom_site_occupancy
_atom_site_symmetry_multiplicity
_atom_site_calc_flag
_atom_site_refinement_flags
_atom_site_disorder_assembly
_atom_site_disorder_group
Ni Ni 0.5000 0.5000 0.5000 0.0310(2) Uani 1 2 d S . .
N3 N 0.2229(5) 0.4527(3) 0.6704(2) 0.0393(7) Uani 1 1 d . . .
O31 O 0.3582(5) 0.3877(4) 0.7022(2) 0.0600(8) Uani 1 1 d . . .
O32 O 0.0971(6) 0.5069(4) 0.7268(2) 0.0616(8) Uani 1 1 d . . .
O33 O 0.2076(5) 0.4671(3) 0.57881(19) 0.0466(7) Uani 1 1 d . . .
O1W O 0.2404(4) 0.3703(3) 0.36210(17) 0.0370(6) Uani 1 1 d D . .
H1W1 H 0.284(6) 0.320(4) 0.2998(17) 0.056 Uiso 1 1 d D . .
H1W2 H 0.126(6) 0.408(4) 0.330(2) 0.056 Uiso 1 1 d D . .
N1 N 0.4072(6) 0.6945(3) 0.4827(2) 0.0403(7) Uani 1 1 d . . .
H1A H 0.4652 0.7157 0.4275 0.048 Uiso 1 1 calc RD . .
H1B H 0.2429 0.6631 0.4621 0.048 Uiso 1 1 calc RD . .
C3 C 0.3899(6) 1.0112(4) 0.7122(3) 0.0383(8) Uani 1 1 d . . .
H3 H 0.2784 1.0327 0.7525 0.046 Uiso 1 1 calc R . .
N2 N 1.3505(6) 1.2174(4) 1.1784(2) 0.0485(8) Uani 1 1 d . . .
H2A H 1.5018 1.2713 1.1822 0.073 Uiso 1 1 d RD . .
H2B H 1.3524 1.1204 1.1713 0.073 Uiso 1 1 d RD . .
C1 C 0.4795(6) 0.8392(4) 0.5677(3) 0.0319(8) Uani 1 1 d . . .
C6 C 0.7123(7) 0.9445(4) 0.5919(3) 0.0368(8) Uani 1 1 d . . .
H6 H 0.8226 0.9233 0.5508 0.044 Uiso 1 1 calc R . .
C4 C 0.6224(6) 1.1179(4) 0.7381(3) 0.0336(8) Uani 1 1 d . . .
C2 C 0.3186(6) 0.8737(4) 0.6282(3) 0.0378(8) Uani 1 1 d . . .
H2 H 0.1606 0.8040 0.6125 0.045 Uiso 1 1 calc R . .
C5 C 0.7823(6) 1.0808(4) 0.6766(3) 0.0381(9) Uani 1 1 d . . .
H5 H 0.9410 1.1495 0.6928 0.046 Uiso 1 1 calc R . .
C8 C 0.8724(6) 1.2573(4) 0.9268(3) 0.0355(8) Uani 1 1 d . . .
C7 C 0.7028(7) 1.2656(4) 0.8332(3) 0.0420(9) Uani 1 1 d . . .
H7A H 0.5593 1.2839 0.8555 0.050 Uiso 1 1 calc R . .
H7B H 0.7857 1.3531 0.8118 0.050 Uiso 1 1 calc R . .
C12 C 1.2788(7) 1.3221(4) 1.0329(3) 0.0435(9) Uani 1 1 d . . .
H12 H 1.4455 1.3762 1.0479 0.052 Uiso 1 1 calc R . .
C9 C 0.7869(7) 1.1687(4) 0.9886(3) 0.0413(9) Uani 1 1 d . . .
H9 H 0.6198 1.1166 0.9748 0.050 Uiso 1 1 calc R . .
C10 C 0.9426(7) 1.1552(4) 1.0706(3) 0.0421(9) Uani 1 1 d . . .
H10 H 0.8796 1.0950 1.1115 0.051 Uiso 1 1 calc R . .
C11 C 1.1911(7) 1.2303(4) 1.0923(3) 0.0365(8) Uani 1 1 d . . .
C13 C 1.1207(7) 1.3346(4) 0.9507(3) 0.0427(9) Uani 1 1 d . . .
H13 H 1.1832 1.3966 0.9107 0.051 Uiso 1 1 calc R . .

loop_
_atom_site_aniso_label
_atom_site_aniso_U_11
_atom_site_aniso_U_22
_atom_site_aniso_U_33
_atom_site_aniso_U_23
_atom_site_aniso_U_13
_atom_site_aniso_U_12
Ni 0.0337(4) 0.0299(4) 0.0256(3) 0.0085(3) -0.0016(3) 0.0094(3)
N3 0.0334(17) 0.0428(18) 0.0425(18) 0.0213(15) 0.0029(14) 0.0094(14)
O31 0.0603(18) 0.084(2) 0.0646(19) 0.0486(17) 0.0196(15) 0.0420(17)
O32 0.0638(19) 0.097(2) 0.0553(18) 0.0425(17) 0.0303(15) 0.0492(18)
O33 0.0426(15) 0.0691(19) 0.0335(14) 0.0232(13) 0.0032(11) 0.0226(13)
O1W 0.0375(14) 0.0392(14) 0.0279(12) 0.0075(10) -0.0038(10) 0.0113(11)
N1 0.0477(18) 0.0362(16) 0.0325(16) 0.0102(13) -0.0045(13) 0.0143(14)
C3 0.037(2) 0.045(2) 0.040(2) 0.0186(17) 0.0110(16) 0.0185(17)
N2 0.058(2) 0.0496(19) 0.0349(17) 0.0086(15) -0.0005(15) 0.0233(16)
C1 0.0377(19) 0.0290(17) 0.0295(17) 0.0124(14) 0.0003(14) 0.0126(15)
C6 0.041(2) 0.040(2) 0.0363(19) 0.0168(16) 0.0121(16) 0.0164(17)
C4 0.039(2) 0.0321(18) 0.0330(18) 0.0148(15) 0.0016(15) 0.0148(16)
C2 0.0302(18) 0.0337(19) 0.046(2) 0.0159(17) 0.0013(16) 0.0053(15)
C5 0.0300(18) 0.035(2) 0.045(2) 0.0182(17) 0.0023(16) 0.0028(15)
C8 0.039(2) 0.0326(19) 0.0300(18) 0.0051(15) 0.0020(15) 0.0127(16)
C7 0.049(2) 0.037(2) 0.039(2) 0.0115(16) 0.0046(17) 0.0169(17)
C12 0.034(2) 0.044(2) 0.044(2) 0.0119(18) 0.0032(16) 0.0045(17)
C9 0.038(2) 0.042(2) 0.040(2) 0.0128(17) 0.0092(16) 0.0095(17)
C10 0.047(2) 0.046(2) 0.035(2) 0.0190(17) 0.0115(17) 0.0116(18)
C11 0.046(2) 0.0353(19) 0.0260(17) 0.0024(15) 0.0036(15) 0.0194(17)
C13 0.047(2) 0.039(2) 0.040(2) 0.0184(17) 0.0062(17) 0.0056(17)

loop_
_atom_type_symbol
_atom_type_description
_atom_type_scat_dispersion_real
_atom_type_scat_dispersion_imag
_atom_type_scat_source
C C 0.0033 0.0016 'International Tables Vol C Tables 4.2.6.8 and 6.1.1.4'
H H 0.0000 0.0000 'International Tables Vol C Tables 4.2.6.8 and 6.1.1.4'
N N 0.0061 0.0033 'International Tables Vol C Tables 4.2.6.8 and 6.1.1.4'
O O 0.0106 0.0060 'International Tables Vol C Tables 4.2.6.8 and 6.1.1.4'
Ni Ni 0.3393 1.1124 'International Tables Vol C Tables 4.2.6.8 and 6.1.1.4'

loop_
_geom_angle_atom_site_label_1
_geom_angle_atom_site_label_2
_geom_angle_atom_site_label_3
_geom_angle
_geom_angle_site_symmetry_1
_geom_angle_site_symmetry_3
_geom_angle_publ_flag
O1W Ni O1W 180.0 2_666 . ?
O1W Ni N1 92.97(11) 2_666 . ?
O1W Ni N1 87.03(11) . . ?
O1W Ni N1 87.03(11) 2_666 2_666 ?
O1W Ni N1 92.97(11) . 2_666 ?
N1 Ni N1 180.00(15) . 2_666 ?
O1W Ni O33 85.90(11) 2_666 2_666 ?
O1W Ni O33 94.10(10) . 2_666 ?
N1 Ni O33 95.30(12) . 2_666 ?
N1 Ni O33 84.70(12) 2_666 2_666 ?
O1W Ni O33 94.10(11) 2_666 . ?
O1W Ni O33 85.90(11) . . ?
N1 Ni O33 84.70(12) . . ?
N1 Ni O33 95.30(12) 2_666 . ?
O33 Ni O33 180.0 2_666 . ?
O31 N3 O32 121.4(3) . . ?
O31 N3 O33 121.0(3) . . ?
O32 N3 O33 117.6(3) . . ?
N3 O33 Ni 125.2(2) . . ?
Ni O1W H1W1 121(2) . . ?
Ni O1W H1W2 124(2) . . ?
H1W1 O1W H1W2 98.5(12) . . ?
C1 N1 Ni 122.7(2) . . ?
C1 N1 C7 1.81(16) . . ?
Ni N1 C7 121.04(10) . . ?
C1 N1 N2 37.26(16) . . ?
Ni N1 N2 85.65(9) . . ?
C7 N1 N2 35.64(5) . . ?
C1 N1 H1A 106.6 . . ?
Ni N1 H1A 106.6 . . ?
C7 N1 H1A 108.1 . . ?
N2 N1 H1A 119.5 . . ?
C1 N1 H1B 106.6 . . ?
Ni N1 H1B 106.6 . . ?
C7 N1 H1B 107.1 . . ?
N2 N1 H1B 126.5 . . ?
H1A N1 H1B 106.6 . . ?
C2 C3 C4 121.7(3) . . ?
C2 C3 H3 119.1 . . ?
C4 C3 H3 119.1 . . ?
C11 N2 H1W1 106.5(10) . 1_666 ?
C11 N2 C7 0.5(2) . . ?
H1W1 N2 C7 106.3(10) 1_666 . ?
C11 N2 N1 35.81(18) . . ?
H1W1 N2 N1 132.8(11) 1_666 . ?
C7 N2 N1 35.68(5) . . ?
C11 N2 H2A 109.3 . . ?
H1W1 N2 H2A 104.1 1_666 . ?
C7 N2 H2A 109.8 . . ?
N1 N2 H2A 114.2 . . ?
C11 N2 H2B 114.7 . . ?
H1W1 N2 H2B 116.6 1_666 . ?
C7 N2 H2B 114.5 . . ?
N1 N2 H2B 79.6 . . ?
H2A N2 H2B 105.0 . . ?
C2 C1 C6 118.9(3) . . ?
C2 C1 N1 120.0(3) . . ?
C6 C1 N1 121.0(3) . . ?
C5 C6 C1 120.3(3) . . ?
C5 C6 H6 119.8 . . ?
C1 C6 H6 119.8 . . ?
C5 C4 C3 117.2(3) . . ?
C5 C4 C7 121.3(3) . . ?
C3 C4 C7 121.5(3) . . ?
C1 C2 C3 120.2(3) . . ?
C1 C2 H2 119.9 . . ?
C3 C2 H2 119.9 . . ?
C6 C5 C4 121.6(3) . . ?
C6 C5 H5 119.2 . . ?
C4 C5 H5 119.2 . . ?
C9 C8 C13 117.5(3) . . ?
C9 C8 C7 121.5(3) . . ?
C13 C8 C7 121.0(3) . . ?
C4 C7 C8 112.3(3) . . ?
C4 C7 N2 110.5(2) . . ?
C8 C7 N2 1.85(16) . . ?
C4 C7 N1 1.99(16) . . ?
C8 C7 N1 110.4(2) . . ?
N2 C7 N1 108.69(9) . . ?
C4 C7 H7A 109.1 . . ?
C8 C7 H7A 109.1 . . ?
N2 C7 H7A 110.5 . . ?
N1 C7 H7A 109.5 . . ?
C4 C7 H7B 109.1 . . ?
C8 C7 H7B 109.1 . . ?
N2 C7 H7B 109.6 . . ?
N1 C7 H7B 110.7 . . ?
H7A C7 H7B 107.9 . . ?
C11 C12 C13 120.3(3) . . ?
C11 C12 H12 119.9 . . ?
C13 C12 H12 119.9 . . ?
C8 C9 C10 121.5(3) . . ?
C8 C9 H9 119.2 . . ?
C10 C9 H9 119.2 . . ?
C9 C10 C11 120.5(3) . . ?
C9 C10 H10 119.7 . . ?
C11 C10 H10 119.7 . . ?
C12 C11 C10 118.7(3) . . ?
C12 C11 N2 121.2(3) . . ?
C10 C11 N2 120.1(3) . . ?
C8 C13 C12 121.5(3) . . ?
C8 C13 H13 119.3 . . ?
C12 C13 H13 119.3 . . ?

loop_
_geom_bond_atom_site_label_1
_geom_bond_atom_site_label_2
_geom_bond_distance
_geom_bond_site_symmetry_2
_geom_bond_publ_flag
Ni O1W 2.041(3) 2_666 ?
Ni O1W 2.041(3) . ?
Ni N1 2.107(3) . ?
Ni N1 2.107(3) 2_666 ?
Ni O33 2.121(3) 2_666 ?
Ni O33 2.121(3) . ?
N3 O31 1.220(4) . ?
N3 O32 1.232(4) . ?
N3 O33 1.258(4) . ?
O1W H1W1 0.946(10) . ?
O1W H1W2 0.943(10) . ?
N1 C1 1.429(4) . ?
N1 C7 5.737(6) . ?
N1 N2 9.318(7) . ?
N1 H1A 0.9000 . ?
N1 H1B 0.9000 . ?
C3 C2 1.379(5) . ?
C3 C4 1.381(5) . ?
C3 H3 0.9300 . ?
N2 C11 1.426(4) . ?
N2 H1W1 1.800(11) 1_666 ?
N2 C7 5.732(5) . ?
N2 H2A 0.8763 . ?
N2 H2B 0.8968 . ?
C1 C2 1.371(5) . ?
C1 C6 1.379(5) . ?
C6 C5 1.377(5) . ?
C6 H6 0.9300 . ?
C4 C5 1.380(5) . ?
C4 C7 1.514(5) . ?
C2 H2 0.9300 . ?
C5 H5 0.9300 . ?
C8 C9 1.371(5) . ?
C8 C13 1.378(5) . ?
C8 C7 1.514(5) . ?
C7 H7A 0.9700 . ?
C7 H7B 0.9700 . ?
C12 C11 1.370(5) . ?
C12 C13 1.382(5) . ?
C12 H12 0.9300 . ?
C9 C10 1.377(5) . ?
C9 H9 0.9300 . ?
C10 C11 1.378(5) . ?
C10 H10 0.9300 . ?
C13 H13 0.9300 . ?

loop_
_geom_torsion_atom_site_label_1
_geom_torsion_atom_site_label_2
_geom_torsion_atom_site_label_3
_geom_torsion_atom_site_label_4
_geom_torsion
_geom_torsion_site_symmetry_1
_geom_torsion_site_symmetry_2
_geom_torsion_site_symmetry_3
_geom_torsion_site_symmetry_4
_geom_torsion_publ_flag
Ni N1 C7 N2 7.47(17) . . . . ?
N1 C7 N2 H1W1 -143.8(14) . . . 1_666 ?
Ni N1 N2 H1W1 -123.0(17) . . . 1_666 ?
